data_4104190
loop_
_publ_author_name
'Jie-Peng Zhang'
'Xiao-Ming Chen'

_publ_section_title
;
 Optimized Acetylene/Carbon Dioxide Sorption in a Dynamic Porous Crystal
;
_journal_name_full 'Journal of the American Chemical Society'
_journal_page_first 5516
_journal_page_last 5521
_journal_paper_doi 10.1021/ja8089872
_journal_volume 131
_journal_year 2009
_chemical_formula_sum 'C8 H12 Cu N3'
_chemical_formula_weight 213.75
_chemical_name_systematic
; 
 ? 
;
_space_group_IT_number 148
_symmetry_cell_setting trigonal
_symmetry_space_group_name_Hall '-R 3'
_symmetry_space_group_name_H-M 'R -3 :H'
_atom_sites_solution_hydrogens geom
_atom_sites_solution_primary direct
_atom_sites_solution_secondary difmap
_audit_creation_method SHELXL-97
_cell_angle_alpha 90.00
_cell_angle_beta 90.00
_cell_angle_gamma 120.00
_cell_formula_units_Z 18
_cell_length_a 19.6972(9)
_cell_length_b 19.6972(9)
_cell_length_c 14.2478(8)
_cell_measurement_temperature 293(2)
_cell_volume 4787.3(4)
_computing_structure_refinement 'SHELXL-97 (Sheldrick, 1997)'
_computing_structure_solution 'SHELXS-97 (Sheldrick, 1990)'
_diffrn_ambient_temperature 293(2)
_diffrn_measured_fraction_theta_full 1.000
_diffrn_measured_fraction_theta_max 1.000
_diffrn_measurement_device_type CCD
_diffrn_measurement_method '/w scan'
_diffrn_radiation_monochromator graphite
_diffrn_radiation_source 'fine-focus sealed tube'
_diffrn_radiation_type MoK\a
_diffrn_radiation_wavelength 0.71073
_diffrn_reflns_av_R_equivalents 0.0469
_diffrn_reflns_av_sigmaI/netI 0.0561
_diffrn_reflns_limit_h_max 15
_diffrn_reflns_limit_h_min -19
_diffrn_reflns_limit_k_max 24
_diffrn_reflns_limit_k_min -18
_diffrn_reflns_limit_l_max 17
_diffrn_reflns_limit_l_min -12
_diffrn_reflns_number 5595
_diffrn_reflns_theta_full 25.98
_diffrn_reflns_theta_max 25.98
_diffrn_reflns_theta_min 1.86
_exptl_absorpt_coefficient_mu 2.007
_exptl_absorpt_correction_T_max 0.7528
_exptl_absorpt_correction_T_min 0.6338
_exptl_absorpt_correction_type multi-scan
_exptl_absorpt_process_details SADABS
_exptl_crystal_colour colorless
_exptl_crystal_density_diffrn 1.335
_exptl_crystal_density_method 'not measured'
_exptl_crystal_description block
_exptl_crystal_F_000 1980
_exptl_crystal_size_max 0.25
_exptl_crystal_size_mid 0.20
_exptl_crystal_size_min 0.15
_refine_diff_density_max 0.566
_refine_diff_density_min -0.485
_refine_diff_density_rms 0.093
_refine_ls_extinction_method none
_refine_ls_goodness_of_fit_ref 1.021
_refine_ls_hydrogen_treatment constr
_refine_ls_matrix_type full
_refine_ls_number_parameters 111
_refine_ls_number_reflns 2091
_refine_ls_number_restraints 0
_refine_ls_restrained_S_all 1.021
_refine_ls_R_factor_all 0.0617
_refine_ls_R_factor_gt 0.0510
_refine_ls_shift/su_max 0.000
_refine_ls_shift/su_mean 0.000
_refine_ls_structure_factor_coef Fsqd
_refine_ls_weighting_details 'calc w=1/[\s^2^(Fo^2^)+(0.0469P)^2^+15.0000P] where P=(Fo^2^+2Fc^2^)/3'
_refine_ls_weighting_scheme calc
_refine_ls_wR_factor_gt 0.1104
_refine_ls_wR_factor_ref 0.1182
_reflns_number_gt 1719
_reflns_number_total 2091
_reflns_threshold_expression >2sigma(I)
_cod_data_source_file ja8089872_si_004.cif
_cod_data_source_block MAF-2-C2H2-293K
_cod_original_sg_symbol_H-M R-3
_cod_database_code 4104190

loop_
_symmetry_equiv_pos_as_xyz
'x, y, z'
'-y, x-y, z'
'-x+y, -x, z'
'x+2/3, y+1/3, z+1/3'
'-y+2/3, x-y+1/3, z+1/3'
'-x+y+2/3, -x+1/3, z+1/3'
'x+1/3, y+2/3, z+2/3'
'-y+1/3, x-y+2/3, z+2/3'
'-x+y+1/3, -x+2/3, z+2/3'
'-x, -y, -z'
'y, -x+y, -z'
'x-y, x, -z'
'-x+2/3, -y+1/3, -z+1/3'
'y+2/3, -x+y+1/3, -z+1/3'
'x-y+2/3, x+1/3, -z+1/3'
'-x+1/3, -y+2/3, -z+2/3'
'y+1/3, -x+y+2/3, -z+2/3'
'x-y+1/3, x+2/3, -z+2/3'

loop_
_atom_site_label
_atom_site_type_symbol
_atom_site_fract_x
_atom_site_fract_y
_atom_site_fract_z
_atom_site_U_iso_or_equiv
_atom_site_adp_type
_atom_site_occupancy
_atom_site_symmetry_multiplicity
_atom_site_calc_flag
_atom_site_refinement_flags
Cu1 Cu 0.41465(3) 0.45126(3) 0.56229(3) 0.0360(2) Uani 1 1 d .
N1 N 0.50557(18) 0.54837(18) 0.6118(2) 0.0382(8) Uani 1 1 d .
N2 N 0.57435(18) 0.58679(18) 0.5599(2) 0.0368(7) Uani 1 1 d .
N3 N 0.58897(18) 0.65513(17) 0.6888(2) 0.0357(7) Uani 1 1 d .
C1 C 0.5169(2) 0.5909(2) 0.6882(3) 0.0386(9) Uani 1 1 d .
C2 C 0.4587(3) 0.5704(3) 0.7649(4) 0.0693(16) Uani 1 1 d .
H2A H 0.4131 0.5202 0.7500 0.083 Uiso 1 1 calc R
H2B H 0.4813 0.5636 0.8222 0.083 Uiso 1 1 calc R
C3 C 0.4329(5) 0.6259(5) 0.7828(7) 0.157(4) Uani 1 1 d .
H3A H 0.3940 0.6061 0.8315 0.236 Uiso 1 1 calc R
H3B H 0.4108 0.6337 0.7266 0.236 Uiso 1 1 calc R
H3C H 0.4768 0.6749 0.8024 0.236 Uiso 1 1 calc R
C4 C 0.6220(2) 0.6494(2) 0.6091(3) 0.0347(8) Uani 1 1 d .
C5 C 0.7030(2) 0.7074(3) 0.5790(3) 0.0534(12) Uani 1 1 d .
H5A H 0.7073 0.7585 0.5733 0.064 Uiso 1 1 calc R
H5B H 0.7127 0.6927 0.5177 0.064 Uiso 1 1 calc R
C6 C 0.7639(3) 0.7130(4) 0.6462(5) 0.094(2) Uani 1 1 d .
H6A H 0.8151 0.7493 0.6224 0.142 Uiso 1 1 calc R
H6B H 0.7591 0.6623 0.6533 0.142 Uiso 1 1 calc R
H6C H 0.7567 0.7309 0.7060 0.142 Uiso 1 1 calc R
C7 C 0.6116(10) 0.4620(10) 0.6961(13) 0.201(7) Uani 1 1 d .
H7 H 0.5772 0.4747 0.6667 0.241 Uiso 1 1 calc R
C8 C 0.6495(14) 0.4480(14) 0.7284(19) 0.320(14) Uani 1 1 d .
H8 H 0.6838 0.4353 0.7577 0.384 Uiso 1 1 calc R

loop_
_atom_site_aniso_label
_atom_site_aniso_U_11
_atom_site_aniso_U_22
_atom_site_aniso_U_33
_atom_site_aniso_U_23
_atom_site_aniso_U_13
_atom_site_aniso_U_12
Cu1 0.0307(3) 0.0364(3) 0.0331(3) -0.00319(18) 0.00700(18) 0.0110(2)
N1 0.0317(17) 0.0342(17) 0.0334(16) -0.0112(13) 0.0060(13) 0.0049(14)
N2 0.0328(17) 0.0363(17) 0.0326(16) -0.0078(13) 0.0044(13) 0.0108(14)
N3 0.0388(18) 0.0302(16) 0.0361(17) -0.0080(13) -0.0044(14) 0.0158(14)
C1 0.037(2) 0.034(2) 0.037(2) -0.0081(16) 0.0013(16) 0.0119(17)
C2 0.059(3) 0.063(3) 0.056(3) -0.022(2) 0.019(2) 0.008(3)
C3 0.127(7) 0.144(8) 0.196(10) -0.022(7) 0.089(7) 0.064(6)
C4 0.034(2) 0.0283(19) 0.0335(19) -0.0059(15) -0.0017(15) 0.0096(16)
C5 0.037(2) 0.044(2) 0.056(3) -0.010(2) 0.003(2) 0.0032(19)
C6 0.041(3) 0.116(5) 0.107(5) -0.013(4) -0.010(3) 0.025(3)
C7 0.188(14) 0.206(14) 0.249(17) 0.091(12) 0.059(12) 0.130(12)
C8 0.32(3) 0.33(3) 0.39(3) 0.18(2) 0.09(2) 0.22(2)

loop_
_atom_type_symbol
_atom_type_description
_atom_type_scat_dispersion_real
_atom_type_scat_dispersion_imag
_atom_type_scat_source
C C 0.0033 0.0016 'International Tables Vol C Tables 4.2.6.8 and 6.1.1.4'
H H 0.0000 0.0000 'International Tables Vol C Tables 4.2.6.8 and 6.1.1.4'
N N 0.0061 0.0033 'International Tables Vol C Tables 4.2.6.8 and 6.1.1.4'
Cu Cu 0.3201 1.2651 'International Tables Vol C Tables 4.2.6.8 and 6.1.1.4'

loop_
_geom_angle_atom_site_label_1
_geom_angle_atom_site_label_2
_geom_angle_atom_site_label_3
_geom_angle
_geom_angle_site_symmetry_1
_geom_angle_site_symmetry_3
N2 Cu1 N3 125.72(13) 10_666 14_456
N2 Cu1 N1 117.88(12) 10_666 .
N3 Cu1 N1 116.36(13) 14_456 .
C1 N1 N2 106.5(3) . .
C1 N1 Cu1 133.5(3) . .
N2 N1 Cu1 120.0(2) . .
C4 N2 N1 105.7(3) . .
C4 N2 Cu1 132.1(3) . 10_666
N1 N2 Cu1 122.1(2) . 10_666
C4 N3 C1 104.0(3) . .
C4 N3 Cu1 126.1(2) . 15_556
C1 N3 Cu1 128.7(3) . 15_556
N1 C1 N3 111.4(3) . .
N1 C1 C2 124.7(4) . .
N3 C1 C2 123.9(3) . .
C3 C2 C1 116.1(5) . .
C3 C2 H2A 108.3 . .
C1 C2 H2A 108.3 . .
C3 C2 H2B 108.3 . .
C1 C2 H2B 108.3 . .
H2A C2 H2B 107.4 . .
C2 C3 H3A 109.5 . .
C2 C3 H3B 109.5 . .
H3A C3 H3B 109.5 . .
C2 C3 H3C 109.5 . .
H3A C3 H3C 109.5 . .
H3B C3 H3C 109.5 . .
N2 C4 N3 112.4(3) . .
N2 C4 C5 123.7(3) . .
N3 C4 C5 123.9(3) . .
C4 C5 C6 112.7(4) . .
C4 C5 H5A 109.1 . .
C6 C5 H5A 109.1 . .
C4 C5 H5B 109.1 . .
C6 C5 H5B 109.1 . .
H5A C5 H5B 107.8 . .
C5 C6 H6A 109.5 . .
C5 C6 H6B 109.5 . .
H6A C6 H6B 109.5 . .
C5 C6 H6C 109.5 . .
H6A C6 H6C 109.5 . .
H6B C6 H6C 109.5 . .
C8 C7 H7 180.0 . .
C7 C8 H8 180.0 . .

loop_
_geom_bond_atom_site_label_1
_geom_bond_atom_site_label_2
_geom_bond_distance
_geom_bond_site_symmetry_2
Cu1 N2 1.950(3) 10_666
Cu1 N3 1.973(3) 14_456
Cu1 N1 1.984(3) .
N1 C1 1.323(4) .
N1 N2 1.389(4) .
N2 C4 1.317(4) .
N2 Cu1 1.950(3) 10_666
N3 C4 1.342(5) .
N3 C1 1.349(5) .
N3 Cu1 1.973(3) 15_556
C1 C2 1.485(6) .
C2 C3 1.441(9) .
C2 H2A 0.9700 .
C2 H2B 0.9700 .
C3 H3A 0.9600 .
C3 H3B 0.9600 .
C3 H3C 0.9600 .
C4 C5 1.487(5) .
C5 C6 1.496(7) .
C5 H5A 0.9700 .
C5 H5B 0.9700 .
C6 H6A 0.9600 .
C6 H6B 0.9600 .
C6 H6C 0.9600 .
C7 C8 1.03(2) .
C7 H7 0.9300 .
C8 H8 0.9300 .
